data_4104881
loop_
_publ_author_name
'Anoklase Jean-Luc Ayitou'
'Josepha L. Jesuraj'
'Nilotpal Barooah'
'Angel Ugrinov'
'J. Sivaguru'

_publ_contact_author
;
J. Sivaguru
Dunbar Hall
Department of Chemistry
North Dakota State University
Fargo, ND 58105
USA
;
_publ_contact_author_email sivaguru.jayaraman@ndsu.edu
_publ_contact_author_fax 'Intl. Code + (701)231-8831'
_publ_contact_author_phone 'Intl. Code + (701)231-8923'
_publ_section_title
;
 Enantiospecific Photochemical Norrish/Yang Type II Reaction of Nonbiaryl
 Atropchiral \a-Oxoamides in Solution-Axial to Point Chirality Transfer
;
_journal_name_full 'Journal of the American Chemical Society'
_journal_page_first 11314
_journal_page_last 11315
_journal_paper_doi 10.1021/ja9050586
_journal_volume 131
_journal_year 2009
_chemical_formula_sum 'C19 H21 N O2'
_chemical_formula_weight 295.37
_chemical_name_systematic
;
 ?
;
_space_group_IT_number 14
_symmetry_cell_setting monoclinic
_symmetry_space_group_name_Hall '-P 2yn'
_symmetry_space_group_name_H-M 'P 1 21/n 1'
_atom_sites_solution_hydrogens geom
_atom_sites_solution_primary direct
_atom_sites_solution_secondary difmap
_audit_creation_method SHELXL-97
_cell_angle_alpha 90.00
_cell_angle_beta 104.238(19)
_cell_angle_gamma 90.00
_cell_formula_units_Z 4
_cell_length_a 9.857(10)
_cell_length_b 15.906(16)
_cell_length_c 10.917(11)
_cell_measurement_reflns_used 2805
_cell_measurement_temperature 273(2)
_cell_measurement_theta_max 25.71
_cell_measurement_theta_min 2.49
_cell_volume 1659(3)
_computing_cell_refinement 'Bruker SMART'
_computing_data_collection 'Bruker SMART'
_computing_data_reduction 'Bruker SAINT'
_computing_molecular_graphics 'Bruker SHELXTL'
_computing_publication_material 'Bruker SHELXTL'
_computing_structure_refinement 'SHELXL-97 (Sheldrick, 1997)'
_computing_structure_solution 'SHELXS-97 (Sheldrick, 1990)'
_diffrn_ambient_temperature 273(2)
_diffrn_measured_fraction_theta_full 0.969
_diffrn_measured_fraction_theta_max 0.969
_diffrn_measurement_device_type 'CCD area detector'
_diffrn_measurement_method 'phi and omega scans'
_diffrn_radiation_monochromator graphite
_diffrn_radiation_source 'fine-focus sealed tube'
_diffrn_radiation_type MoK\a
_diffrn_radiation_wavelength 0.71073
_diffrn_reflns_av_R_equivalents 0.0373
_diffrn_reflns_av_sigmaI/netI 0.0464
_diffrn_reflns_limit_h_max 9
_diffrn_reflns_limit_h_min -12
_diffrn_reflns_limit_k_max 14
_diffrn_reflns_limit_k_min -19
_diffrn_reflns_limit_l_max 13
_diffrn_reflns_limit_l_min -13
_diffrn_reflns_number 8655
_diffrn_reflns_theta_full 25.95
_diffrn_reflns_theta_max 25.95
_diffrn_reflns_theta_min 2.49
_exptl_absorpt_coefficient_mu 0.076
_exptl_absorpt_correction_T_max 1.000000
_exptl_absorpt_correction_T_min 0.806359
_exptl_absorpt_correction_type numerical
_exptl_crystal_colour colorless
_exptl_crystal_density_diffrn 1.183
_exptl_crystal_description chunk
_exptl_crystal_F_000 632
_exptl_crystal_size_max 0.72
_exptl_crystal_size_mid 0.50
_exptl_crystal_size_min 0.20
_refine_diff_density_max 0.400
_refine_diff_density_min -0.401
_refine_diff_density_rms 0.129
_refine_ls_extinction_coef 0.045(8)
_refine_ls_extinction_expression Fc^*^=kFc[1+0.001xFc^2^\l^3^/sin(2\q)]^-1/4^
_refine_ls_extinction_method SHELXL
_refine_ls_goodness_of_fit_ref 1.046
_refine_ls_hydrogen_treatment constr
_refine_ls_matrix_type full
_refine_ls_number_parameters 200
_refine_ls_number_reflns 3134
_refine_ls_number_restraints 0
_refine_ls_restrained_S_all 1.046
_refine_ls_R_factor_all 0.0979
_refine_ls_R_factor_gt 0.0690
_refine_ls_shift/su_max 0.000
_refine_ls_shift/su_mean 0.000
_refine_ls_structure_factor_coef Fsqd
_refine_ls_weighting_details 'calc w=1/[\s^2^(Fo^2^)+(0.1525P)^2^+0.0000P] where P=(Fo^2^+2Fc^2^)/3'
_refine_ls_weighting_scheme calc
_refine_ls_wR_factor_gt 0.1913
_refine_ls_wR_factor_ref 0.2252
_reflns_number_gt 2061
_reflns_number_total 3134
_reflns_threshold_expression >2sigma(I)
_cod_data_source_file ja9050586_si_002_2.cif
_cod_data_source_block 1b
_cod_database_code 4104881

loop_
_symmetry_equiv_pos_as_xyz
'x, y, z'
'-x+1/2, y+1/2, -z+1/2'
'-x, -y, -z'
'x-1/2, -y-1/2, z-1/2'

loop_
_atom_site_label
_atom_site_type_symbol
_atom_site_fract_x
_atom_site_fract_y
_atom_site_fract_z
_atom_site_U_iso_or_equiv
_atom_site_adp_type
_atom_site_occupancy
_atom_site_symmetry_multiplicity
_atom_site_calc_flag
_atom_site_refinement_flags
N1 N 0.81688(18) 0.18411(12) 0.66611(16) 0.0441(5) Uani 1 1 d .
O1 O 1.09326(17) 0.27370(11) 0.75905(18) 0.0636(6) Uani 1 1 d .
O2 O 0.93637(18) 0.16864(13) 0.51689(15) 0.0720(6) Uani 1 1 d .
C1 C 1.4110(3) 0.0910(3) 0.8522(3) 0.0901(11) Uani 1 1 d .
H1 H 1.4984 0.1029 0.9048 0.108 Uiso 1 1 calc R
C2 C 0.6049(3) 0.3767(2) 0.7998(3) 0.0884(11) Uani 1 1 d .
H2A H 0.5945 0.3700 0.8845 0.133 Uiso 1 1 calc R
H2B H 0.5384 0.3415 0.7436 0.133 Uiso 1 1 calc R
H2C H 0.5886 0.4344 0.7745 0.133 Uiso 1 1 calc R
C3 C 0.8598(4) 0.41364(19) 0.8743(3) 0.0826(9) Uani 1 1 d .
H3A H 0.8567 0.4099 0.9613 0.124 Uiso 1 1 calc R
H3B H 0.8367 0.4698 0.8443 0.124 Uiso 1 1 calc R
H3C H 0.9521 0.3998 0.8666 0.124 Uiso 1 1 calc R
C4 C 1.3832(4) 0.0114(3) 0.8028(3) 0.0910(11) Uani 1 1 d .
H4 H 1.4519 -0.0299 0.8230 0.109 Uiso 1 1 calc R
C5 C 1.2569(3) -0.00750(19) 0.7248(3) 0.0756(9) Uani 1 1 d .
H5 H 1.2393 -0.0612 0.6908 0.091 Uiso 1 1 calc R
C6 C 1.3092(2) 0.15442(19) 0.8246(2) 0.0637(7) Uani 1 1 d .
H6 H 1.3280 0.2082 0.8580 0.076 Uiso 1 1 calc R
C7 C 0.6842(2) 0.16371(18) 0.5767(2) 0.0608(7) Uani 1 1 d .
H7A H 0.6095 0.1672 0.6186 0.091 Uiso 1 1 calc R
H7B H 0.6887 0.1077 0.5451 0.091 Uiso 1 1 calc R
H7C H 0.6675 0.2028 0.5076 0.091 Uiso 1 1 calc R
C8 C 0.8378(3) 0.10759(17) 0.9854(2) 0.0596(7) Uani 1 1 d .
H8 H 0.8573 0.0572 1.0294 0.072 Uiso 1 1 calc R
C9 C 0.7655(3) 0.36283(17) 0.6607(3) 0.0625(7) Uani 1 1 d .
H9A H 0.8578 0.3472 0.6552 0.094 Uiso 1 1 calc R
H9B H 0.7485 0.4206 0.6362 0.094 Uiso 1 1 calc R
H9C H 0.6978 0.3279 0.6053 0.094 Uiso 1 1 calc R
C10 C 1.1550(3) 0.05369(16) 0.6967(2) 0.0565(6) Uani 1 1 d .
H10 H 1.0681 0.0408 0.6440 0.068 Uiso 1 1 calc R
C11 C 0.8011(3) 0.17855(17) 1.0428(2) 0.0606(7) Uani 1 1 d .
H11 H 0.7932 0.1758 1.1259 0.073 Uiso 1 1 calc R
C12 C 0.7760(3) 0.25356(16) 0.9776(2) 0.0547(7) Uani 1 1 d .
H12 H 0.7530 0.3003 1.0195 0.066 Uiso 1 1 calc R
C13 C 1.1801(2) 0.13480(15) 0.7461(2) 0.0469(6) Uani 1 1 d .
C14 C 0.7532(2) 0.35157(15) 0.7950(2) 0.0486(6) Uani 1 1 d .
C15 C 1.0722(2) 0.20212(16) 0.7185(2) 0.0457(6) Uani 1 1 d .
C16 C 0.7832(2) 0.26302(14) 0.8534(2) 0.0428(6) Uani 1 1 d .
C17 C 0.8446(2) 0.11363(14) 0.8635(2) 0.0503(6) Uani 1 1 d .
H17 H 0.8682 0.0663 0.8231 0.060 Uiso 1 1 calc R
C18 C 0.9336(2) 0.18198(14) 0.6257(2) 0.0463(6) Uani 1 1 d .
C19 C 0.8170(2) 0.18906(13) 0.79687(19) 0.0401(5) Uani 1 1 d .

loop_
_atom_site_aniso_label
_atom_site_aniso_U_11
_atom_site_aniso_U_22
_atom_site_aniso_U_33
_atom_site_aniso_U_23
_atom_site_aniso_U_13
_atom_site_aniso_U_12
N1 0.0417(10) 0.0525(11) 0.0379(10) -0.0033(8) 0.0097(7) -0.0017(8)
O1 0.0545(10) 0.0556(12) 0.0807(13) -0.0135(9) 0.0166(8) 0.0007(8)
O2 0.0674(11) 0.1101(16) 0.0414(10) -0.0088(10) 0.0190(8) 0.0126(10)
C1 0.0570(17) 0.132(3) 0.077(2) 0.010(2) 0.0082(14) 0.0254(18)
C2 0.0732(18) 0.101(2) 0.106(2) 0.052(2) 0.0489(17) 0.0463(17)
C3 0.108(2) 0.0533(17) 0.081(2) 0.0035(15) 0.0122(16) 0.0038(16)
C4 0.094(2) 0.101(3) 0.085(2) 0.023(2) 0.036(2) 0.051(2)
C5 0.096(2) 0.0647(18) 0.077(2) 0.0130(15) 0.0436(18) 0.0231(16)
C6 0.0489(14) 0.0819(18) 0.0601(16) 0.0006(14) 0.0131(11) 0.0073(13)
C7 0.0503(13) 0.0773(18) 0.0489(14) -0.0048(13) 0.0012(10) -0.0088(12)
C8 0.0686(16) 0.0551(15) 0.0575(16) 0.0170(12) 0.0202(12) 0.0077(12)
C9 0.0769(17) 0.0534(15) 0.0645(16) 0.0174(13) 0.0316(13) 0.0154(13)
C10 0.0638(14) 0.0531(15) 0.0587(15) 0.0059(12) 0.0271(11) 0.0023(11)
C11 0.0702(16) 0.0739(19) 0.0430(13) 0.0150(12) 0.0241(11) 0.0135(13)
C12 0.0626(14) 0.0603(15) 0.0464(14) 0.0041(11) 0.0233(11) 0.0173(11)
C13 0.0444(12) 0.0586(15) 0.0415(12) 0.0034(11) 0.0180(9) 0.0037(10)
C14 0.0522(13) 0.0485(13) 0.0485(13) 0.0076(11) 0.0190(10) 0.0133(10)
C15 0.0443(12) 0.0539(14) 0.0444(12) -0.0008(11) 0.0213(9) 0.0015(10)
C16 0.0387(11) 0.0495(13) 0.0421(12) 0.0064(10) 0.0135(9) 0.0073(9)
C17 0.0549(13) 0.0426(13) 0.0554(15) 0.0030(11) 0.0177(10) 0.0010(10)
C18 0.0505(13) 0.0509(14) 0.0396(12) -0.0019(10) 0.0152(9) 0.0057(9)
C19 0.0348(10) 0.0456(12) 0.0409(12) 0.0001(9) 0.0114(8) -0.0003(8)

loop_
_atom_type_symbol
_atom_type_description
_atom_type_scat_dispersion_real
_atom_type_scat_dispersion_imag
_atom_type_scat_source
C C 0.0033 0.0016 'International Tables Vol C Tables 4.2.6.8 and 6.1.1.4'
H H 0.0000 0.0000 'International Tables Vol C Tables 4.2.6.8 and 6.1.1.4'
N N 0.0061 0.0033 'International Tables Vol C Tables 4.2.6.8 and 6.1.1.4'
O O 0.0106 0.0060 'International Tables Vol C Tables 4.2.6.8 and 6.1.1.4'

loop_
_geom_angle_atom_site_label_1
_geom_angle_atom_site_label_2
_geom_angle_atom_site_label_3
_geom_angle
C18 N1 C19 122.97(18)
C18 N1 C7 118.5(2)
C19 N1 C7 117.38(17)
C4 C1 C6 121.0(3)
C4 C1 H1 119.5
C6 C1 H1 119.5
C14 C2 H2A 109.5
C14 C2 H2B 109.5
H2A C2 H2B 109.5
C14 C2 H2C 109.5
H2A C2 H2C 109.5
H2B C2 H2C 109.5
C14 C3 H3A 109.5
C14 C3 H3B 109.5
H3A C3 H3B 109.5
C14 C3 H3C 109.5
H3A C3 H3C 109.5
H3B C3 H3C 109.5
C5 C4 C1 120.8(3)
C5 C4 H4 119.6
C1 C4 H4 119.6
C4 C5 C10 119.3(3)
C4 C5 H5 120.4
C10 C5 H5 120.4
C13 C6 C1 118.1(3)
C13 C6 H6 120.9
C1 C6 H6 120.9
N1 C7 H7A 109.5
N1 C7 H7B 109.5
H7A C7 H7B 109.5
N1 C7 H7C 109.5
H7A C7 H7C 109.5
H7B C7 H7C 109.5
C17 C8 C11 118.0(2)
C17 C8 H8 121.0
C11 C8 H8 121.0
C14 C9 H9A 109.5
C14 C9 H9B 109.5
H9A C9 H9B 109.5
C14 C9 H9C 109.5
H9A C9 H9C 109.5
H9B C9 H9C 109.5
C5 C10 C13 121.1(3)
C5 C10 H10 119.5
C13 C10 H10 119.5
C12 C11 C8 120.4(2)
C12 C11 H11 119.8
C8 C11 H11 119.8
C11 C12 C16 123.6(2)
C11 C12 H12 118.2
C16 C12 H12 118.2
C6 C13 C10 119.7(2)
C6 C13 C15 117.8(2)
C10 C13 C15 122.5(2)
C9 C14 C2 107.9(2)
C9 C14 C3 105.2(2)
C2 C14 C3 109.7(3)
C9 C14 C16 117.13(19)
C2 C14 C16 108.15(19)
C3 C14 C16 108.5(2)
O1 C15 C13 123.3(2)
O1 C15 C18 118.9(2)
C13 C15 C18 117.6(2)
C12 C16 C19 114.5(2)
C12 C16 C14 116.96(19)
C19 C16 C14 128.6(2)
C8 C17 C19 121.6(2)
C8 C17 H17 119.2
C19 C17 H17 119.2
O2 C18 N1 123.9(2)
O2 C18 C15 117.13(19)
N1 C18 C15 118.83(19)
C17 C19 C16 121.8(2)
C17 C19 N1 115.19(19)
C16 C19 N1 122.85(18)

loop_
_geom_bond_atom_site_label_1
_geom_bond_atom_site_label_2
_geom_bond_distance
N1 C18 1.330(3)
N1 C19 1.430(3)
N1 C7 1.463(3)
O1 C15 1.221(3)
O2 C18 1.214(3)
C1 C4 1.377(6)
C1 C6 1.401(5)
C1 H1 0.9300
C2 C14 1.529(4)
C2 H2A 0.9600
C2 H2B 0.9600
C2 H2C 0.9600
C3 C14 1.543(4)
C3 H3A 0.9600
C3 H3B 0.9600
C3 H3C 0.9600
C4 C5 1.358(5)
C4 H4 0.9300
C5 C10 1.378(4)
C5 H5 0.9300
C6 C13 1.384(4)
C6 H6 0.9300
C7 H7A 0.9600
C7 H7B 0.9600
C7 H7C 0.9600
C8 C17 1.352(4)
C8 C11 1.382(4)
C8 H8 0.9300
C9 C14 1.511(4)
C9 H9A 0.9600
C9 H9B 0.9600
C9 H9C 0.9600
C10 C13 1.397(4)
C10 H10 0.9300
C11 C12 1.380(4)
C11 H11 0.9300
C12 C16 1.383(3)
C12 H12 0.9300
C13 C15 1.487(3)
C14 C16 1.544(3)
C15 C18 1.521(3)
C16 C19 1.406(3)
C17 C19 1.395(3)
C17 H17 0.9300

loop_
_cod_related_entry_id
_cod_related_entry_database
_cod_related_entry_code
1 ChemSpider 30660209
